data_7017385
loop_
_publ_author_name
'Hill, Michael S.'
'Kociok-K\"ohn, Gabriele'
'Macdougall, Dugald J.'
'Mahon, Mary F.'
'Weetman, Catherine'

_publ_section_title
;
 Magnesium hydrides and the dearomatisation of pyridine and quinoline
 derivatives.
;
_journal_issue 46
_journal_name_full 'Dalton transactions (Cambridge, England : 2003)'
_journal_page_first 12500
_journal_page_last 12509
_journal_paper_doi 10.1039/c1dt11235j
_journal_volume 40
_journal_year 2011
_chemical_formula_sum 'C71.5 H96 Mg2 N6 O2'
_chemical_formula_weight 1120.16
_chemical_name_systematic
;
?
;
_space_group_IT_number 14
_symmetry_cell_setting monoclinic
_symmetry_space_group_name_Hall '-P 2yn'
_symmetry_space_group_name_H-M 'P 1 21/n 1'
_atom_sites_solution_hydrogens geom
_atom_sites_solution_primary direct
_atom_sites_solution_secondary difmap
_audit_creation_method SHELXL-97
_cell_angle_alpha 90.00
_cell_angle_beta 94.299(1)
_cell_angle_gamma 90.00
_cell_formula_units_Z 2
_cell_length_a 13.0076(2)
_cell_length_b 14.3714(2)
_cell_length_c 18.6803(3)
_cell_measurement_reflns_used 47542
_cell_measurement_temperature 150(2)
_cell_measurement_theta_max 27.485
_cell_measurement_theta_min 2.910
_cell_volume 3482.22(9)
_computing_cell_refinement 'HKL Scalepack (Otwinowski & Minor 1997)'
_computing_data_collection 'Collect (Bruker AXS BV 1997-2004)'
_computing_data_reduction 'Denzo & Scalepack (Otwinowski, Minor 1997)'
_computing_molecular_graphics 'ORTEX (P.McArdle 1995)'
_computing_publication_material 'SHELXL-97/2 (Sheldrick 1997)'
_computing_structure_refinement 'SHELXL-97/2 (Sheldrick 1997)'
_computing_structure_solution 'SHELXS-97 (Sheldrick 1990)'
_diffrn_ambient_temperature 150(2)
_diffrn_measured_fraction_theta_full 0.995
_diffrn_measured_fraction_theta_max 0.995
_diffrn_measurement_device_type '95mm CCD camera on \k-goniostat'
_diffrn_measurement_method CCD
_diffrn_radiation_monochromator 'horizonally mounted graphite crystal'
_diffrn_radiation_source 'fine-focus sealed tube'
_diffrn_radiation_type MoK\a
_diffrn_radiation_wavelength 0.71073
_diffrn_reflns_av_R_equivalents 0.0477
_diffrn_reflns_av_sigmaI/netI 0.0305
_diffrn_reflns_limit_h_max 16
_diffrn_reflns_limit_h_min -16
_diffrn_reflns_limit_k_max 18
_diffrn_reflns_limit_k_min -18
_diffrn_reflns_limit_l_max 24
_diffrn_reflns_limit_l_min -24
_diffrn_reflns_number 55826
_diffrn_reflns_theta_full 27.48
_diffrn_reflns_theta_max 27.48
_diffrn_reflns_theta_min 3.53
_exptl_absorpt_coefficient_mu 0.080
_exptl_absorpt_correction_type none
_exptl_crystal_density_diffrn 1.068
_exptl_crystal_density_method 'not measured'
_exptl_crystal_description block
_exptl_crystal_F_000 1214
_exptl_crystal_size_max 0.50
_exptl_crystal_size_mid 0.40
_exptl_crystal_size_min 0.30
_platon_squeeze_details
;
;
_refine_diff_density_max 0.743
_refine_diff_density_min -0.791
_refine_diff_density_rms 0.084
_refine_ls_extinction_method none
_refine_ls_goodness_of_fit_ref 1.042
_refine_ls_hydrogen_treatment constr
_refine_ls_matrix_type full
_refine_ls_number_parameters 359
_refine_ls_number_reflns 7938
_refine_ls_number_restraints 0
_refine_ls_restrained_S_all 1.042
_refine_ls_R_factor_all 0.0909
_refine_ls_R_factor_gt 0.0723
_refine_ls_shift/su_max 0.001
_refine_ls_shift/su_mean 0.000
_refine_ls_structure_factor_coef Fsqd
_refine_ls_weighting_details 'calc w=1/[\s^2^(Fo^2^)+(0.1150P)^2^+2.3352P] where P=(Fo^2^+2Fc^2^)/3'
_refine_ls_weighting_scheme calc
_refine_ls_wR_factor_gt 0.2008
_refine_ls_wR_factor_ref 0.2128
_reflns_number_gt 6115
_reflns_number_total 7938
_reflns_threshold_expression >2sigma(I)
_cod_data_source_file c1dt11235j.txt
_cod_data_source_block 11-h10msh27
_cod_depositor_comments
;
The following automatic conversions were performed:

'_symmetry_cell_setting' value 'Monoclinic' changed to 'monoclinic'
according to /home/saulius/struct/CIF-dictionaries/cif_core.dic
dictionary named 'cif_core.dic' version 2.4.1 from 2010-06-29.

Automatic conversion script
Id: cif_fix_values 1715 2011-07-08 13:25:40Z adriana 
;
_cod_original_sg_symbol_H-M P21/n
_cod_original_formula_sum 'C71.50 H96 Mg2 N6 O2'
_cod_database_code 7017385

loop_
_symmetry_equiv_pos_as_xyz
'x, y, z'
'-x+1/2, y+1/2, -z+1/2'
'-x, -y, -z'
'x-1/2, -y-1/2, z-1/2'

loop_
_atom_site_label
_atom_site_type_symbol
_atom_site_fract_x
_atom_site_fract_y
_atom_site_fract_z
_atom_site_U_iso_or_equiv
_atom_site_adp_type
_atom_site_occupancy
_atom_site_symmetry_multiplicity
_atom_site_calc_flag
_atom_site_refinement_flags
_atom_site_disorder_group
C1 C 0.22312(17) 0.24411(17) 0.81175(12) 0.0377(5) Uani 1 1 d . .
H1A H 0.2767 0.2879 0.7993 0.057 Uiso 1 1 calc R .
H1B H 0.1588 0.2780 0.8173 0.057 Uiso 1 1 calc R .
H1C H 0.2119 0.1978 0.7735 0.057 Uiso 1 1 calc R .
C2 C 0.25700(15) 0.19558(14) 0.88158(11) 0.0275(4) Uani 1 1 d . .
C3 C 0.18151(15) 0.19067(15) 0.93187(11) 0.0313(4) Uani 1 1 d . .
H3 H 0.1137 0.2079 0.9143 0.038 Uiso 1 1 calc R .
C4 C 0.19282(16) 0.16382(16) 1.00445(11) 0.0323(5) Uani 1 1 d . .
C5 C 0.10016(19) 0.1836(2) 1.04679(13) 0.0474(6) Uani 1 1 d . .
H5A H 0.1146 0.1628 1.0965 0.071 Uiso 0.50 1 calc PR .
H5B H 0.0400 0.1502 1.0251 0.071 Uiso 0.50 1 calc PR .
H5C H 0.0860 0.2506 1.0462 0.071 Uiso 0.50 1 calc PR .
H5D H 0.0458 0.2129 1.0153 0.071 Uiso 0.50 1 calc PR .
H5E H 0.1204 0.2255 1.0867 0.071 Uiso 0.50 1 calc PR .
H5F H 0.0744 0.1251 1.0656 0.071 Uiso 0.50 1 calc PR .
C6 C 0.42420(15) 0.18401(14) 0.84038(11) 0.0273(4) Uani 1 1 d . .
C7 C 0.43757(16) 0.12621(15) 0.78202(11) 0.0308(4) Uani 1 1 d . .
C8 C 0.51141(18) 0.15074(19) 0.73478(12) 0.0410(5) Uani 1 1 d . .
H8 H 0.5227 0.1111 0.6954 0.049 Uiso 1 1 calc R .
C9 C 0.56798(18) 0.2313(2) 0.74423(13) 0.0467(6) Uani 1 1 d . .
H9 H 0.6166 0.2476 0.7109 0.056 Uiso 1 1 calc R .
C10 C 0.55428(18) 0.28786(18) 0.80162(15) 0.0458(6) Uani 1 1 d . .
H10 H 0.5933 0.3436 0.8074 0.055 Uiso 1 1 calc R .
C11 C 0.48436(17) 0.26540(16) 0.85174(14) 0.0391(5) Uani 1 1 d . .
C12 C 0.37457(18) 0.03859(16) 0.76899(12) 0.0370(5) Uani 1 1 d . .
H12 H 0.3221 0.0368 0.8054 0.044 Uiso 1 1 calc R .
C13 C 0.4417(2) -0.04815(19) 0.77989(16) 0.0532(7) Uani 1 1 d . .
H13A H 0.4916 -0.0502 0.7432 0.080 Uiso 1 1 calc R .
H13B H 0.3980 -0.1037 0.7759 0.080 Uiso 1 1 calc R .
H13C H 0.4784 -0.0462 0.8276 0.080 Uiso 1 1 calc R .
C14 C 0.3165(3) 0.0361(2) 0.69473(16) 0.0601(8) Uani 1 1 d . .
H14A H 0.2719 0.0910 0.6887 0.090 Uiso 1 1 calc R .
H14B H 0.2742 -0.0203 0.6902 0.090 Uiso 1 1 calc R .
H14C H 0.3661 0.0361 0.6577 0.090 Uiso 1 1 calc R .
C15 C 0.4754(3) 0.3264(2) 0.9179(2) 0.0724(11) Uani 1 1 d . .
H15 H 0.4406 0.2881 0.9537 0.087 Uiso 1 1 calc R .
C16 C 0.5762(4) 0.3567(3) 0.9534(2) 0.0893(13) Uani 1 1 d . .
H16A H 0.6041 0.4075 0.9257 0.134 Uiso 1 1 calc R .
H16B H 0.6244 0.3043 0.9556 0.134 Uiso 1 1 calc R .
H16C H 0.5663 0.3783 1.0021 0.134 Uiso 1 1 calc R .
C17 C 0.4114(5) 0.4090(5) 0.9034(5) 0.220(5) Uani 1 1 d . .
H17A H 0.4136 0.4482 0.9464 0.330 Uiso 1 1 calc R .
H17B H 0.3402 0.3899 0.8903 0.330 Uiso 1 1 calc R .
H17C H 0.4377 0.4442 0.8637 0.330 Uiso 1 1 calc R .
C18 C 0.28336(17) 0.11516(18) 1.11277(12) 0.0381(5) Uani 1 1 d . .
C19 C 0.24468(18) 0.0362(2) 1.14489(13) 0.0462(6) Uani 1 1 d . .
C20 C 0.2517(2) 0.0309(3) 1.22000(15) 0.0630(9) Uani 1 1 d . .
H20 H 0.2264 -0.0226 1.2428 0.076 Uiso 1 1 calc R .
C21 C 0.2948(2) 0.1020(3) 1.26116(15) 0.0711(11) Uani 1 1 d . .
H21 H 0.2972 0.0980 1.3120 0.085 Uiso 1 1 calc R .
C22 C 0.3349(2) 0.1803(3) 1.22869(14) 0.0615(9) Uani 1 1 d . .
H22 H 0.3651 0.2289 1.2577 0.074 Uiso 1 1 calc R .
C23 C 0.3313(2) 0.1879(2) 1.15396(13) 0.0483(7) Uani 1 1 d . .
C24 C 0.19699(19) -0.0447(2) 1.10198(15) 0.0489(6) Uani 1 1 d . .
H24 H 0.1935 -0.0269 1.0501 0.059 Uiso 1 1 calc R .
C25 C 0.2649(2) -0.1310(2) 1.11138(19) 0.0657(9) Uani 1 1 d . .
H25A H 0.2688 -0.1506 1.1617 0.099 Uiso 1 1 calc R .
H25B H 0.3342 -0.1165 1.0974 0.099 Uiso 1 1 calc R .
H25C H 0.2351 -0.1813 1.0810 0.099 Uiso 1 1 calc R .
C26 C 0.0869(2) -0.0672(3) 1.1210(2) 0.0726(10) Uani 1 1 d . .
H26A H 0.0602 -0.1201 1.0920 0.109 Uiso 1 1 calc R .
H26B H 0.0425 -0.0129 1.1110 0.109 Uiso 1 1 calc R .
H26C H 0.0875 -0.0831 1.1720 0.109 Uiso 1 1 calc R .
C27 C 0.3778(3) 0.2713(2) 1.11919(15) 0.0577(7) Uani 1 1 d . .
H27 H 0.3963 0.2513 1.0705 0.069 Uiso 1 1 calc R .
C28 C 0.4767(3) 0.3067(3) 1.1597(2) 0.0810(11) Uani 1 1 d . .
H28A H 0.5083 0.3544 1.1310 0.121 Uiso 1 1 calc R .
H28B H 0.5249 0.2548 1.1685 0.121 Uiso 1 1 calc R .
H28C H 0.4601 0.3335 1.2057 0.121 Uiso 1 1 calc R .
C29 C 0.3026(4) 0.3514(3) 1.1084(3) 0.1137(19) Uani 1 1 d . .
H29A H 0.2850 0.3747 1.1553 0.171 Uiso 1 1 calc R .
H29B H 0.2399 0.3298 1.0810 0.171 Uiso 1 1 calc R .
H29C H 0.3342 0.4014 1.0820 0.171 Uiso 1 1 calc R .
C30 C 0.19255(17) -0.04687(17) 0.89150(13) 0.0383(5) Uani 1 1 d . .
H30 H 0.1637 0.0138 0.8868 0.046 Uiso 1 1 calc R .
C31 C 0.13673(18) -0.12045(19) 0.86228(15) 0.0452(6) Uani 1 1 d . .
H31 H 0.0712 -0.1105 0.8375 0.054 Uiso 1 1 calc R .
C32 C 0.1769(2) -0.20866(19) 0.86931(15) 0.0488(6) Uani 1 1 d . .
H32 H 0.1394 -0.2606 0.8497 0.059 Uiso 1 1 calc R .
C33 C 0.2725(2) -0.22053(18) 0.90521(16) 0.0512(6) Uani 1 1 d . .
H33 H 0.3019 -0.2808 0.9113 0.061 Uiso 1 1 calc R .
C34 C 0.32467(19) -0.14249(17) 0.93228(14) 0.0422(6) Uani 1 1 d . .
H34 H 0.3911 -0.1505 0.9562 0.051 Uiso 1 1 calc R .
N1 N 0.35142(12) 0.16047(11) 0.89241(9) 0.0254(3) Uani 1 1 d . .
N2 N 0.27687(13) 0.12425(13) 1.03540(9) 0.0308(4) Uani 1 1 d . .
N3 N 0.28590(14) -0.05666(13) 0.92631(10) 0.0330(4) Uani 1 1 d . .
Mg1 Mg 0.38198(4) 0.05771(4) 0.97176(3) 0.02482(18) Uani 1 1 d . .
O1 O 0.52298(4) 0.01170(4) 0.96176(3) 0.0366(4) Uani 1 1 d R -1

loop_
_atom_site_aniso_label
_atom_site_aniso_U_11
_atom_site_aniso_U_22
_atom_site_aniso_U_33
_atom_site_aniso_U_23
_atom_site_aniso_U_13
_atom_site_aniso_U_12
C1 0.0323(11) 0.0454(13) 0.0354(12) 0.0101(10) 0.0021(9) 0.0080(9)
C2 0.0270(10) 0.0274(9) 0.0278(10) -0.0011(8) 0.0012(7) 0.0004(7)
C3 0.0227(9) 0.0387(11) 0.0325(11) 0.0029(9) 0.0018(8) 0.0055(8)
C4 0.0262(10) 0.0395(11) 0.0319(11) -0.0010(9) 0.0062(8) 0.0052(8)
C5 0.0339(12) 0.0734(18) 0.0363(12) 0.0085(12) 0.0127(10) 0.0209(12)
C6 0.0244(9) 0.0291(10) 0.0287(10) 0.0060(8) 0.0039(8) 0.0026(7)
C7 0.0279(10) 0.0399(11) 0.0249(10) 0.0060(8) 0.0028(8) 0.0057(8)
C8 0.0337(11) 0.0634(15) 0.0268(11) 0.0059(10) 0.0076(9) 0.0079(11)
C9 0.0282(11) 0.0723(18) 0.0401(13) 0.0242(12) 0.0069(9) -0.0015(11)
C10 0.0324(12) 0.0462(14) 0.0594(16) 0.0166(12) 0.0070(11) -0.0056(10)
C11 0.0337(11) 0.0339(11) 0.0507(14) 0.0031(10) 0.0096(10) -0.0045(9)
C12 0.0406(12) 0.0391(12) 0.0317(11) -0.0069(9) 0.0041(9) 0.0021(9)
C13 0.0633(17) 0.0437(14) 0.0519(16) -0.0068(12) -0.0013(13) 0.0117(12)
C14 0.0634(18) 0.0583(17) 0.0552(17) -0.0095(14) -0.0191(14) 0.0006(14)
C15 0.068(2) 0.0493(16) 0.105(3) -0.0347(17) 0.0426(19) -0.0291(15)
C16 0.114(3) 0.077(2) 0.071(2) -0.0231(19) -0.033(2) 0.035(2)
C17 0.153(5) 0.170(6) 0.312(10) -0.184(7) -0.150(6) 0.117(5)
C18 0.0286(10) 0.0593(15) 0.0273(11) 0.0022(10) 0.0083(8) 0.0178(10)
C19 0.0277(11) 0.0781(18) 0.0341(12) 0.0168(12) 0.0104(9) 0.0155(11)
C20 0.0410(14) 0.116(3) 0.0338(14) 0.0247(16) 0.0119(11) 0.0203(16)
C21 0.0496(16) 0.137(3) 0.0277(13) 0.0087(17) 0.0100(12) 0.0378(19)
C22 0.0530(16) 0.098(2) 0.0331(13) -0.0145(15) 0.0030(12) 0.0302(16)
C23 0.0477(14) 0.0668(17) 0.0308(12) -0.0081(11) 0.0054(10) 0.0245(13)
C24 0.0346(12) 0.0664(17) 0.0465(14) 0.0228(13) 0.0079(10) 0.0015(11)
C25 0.0534(17) 0.075(2) 0.070(2) 0.0218(17) 0.0127(15) 0.0118(15)
C26 0.0394(15) 0.093(3) 0.087(2) 0.029(2) 0.0149(15) -0.0014(15)
C27 0.080(2) 0.0537(16) 0.0388(14) -0.0187(12) -0.0013(13) 0.0105(15)
C28 0.067(2) 0.086(3) 0.088(3) -0.012(2) -0.0017(19) 0.0060(19)
C29 0.103(3) 0.060(2) 0.169(5) 0.003(3) -0.050(3) 0.015(2)
C30 0.0310(11) 0.0409(12) 0.0430(13) -0.0024(10) 0.0032(9) -0.0020(9)
C31 0.0300(11) 0.0532(15) 0.0522(15) -0.0099(12) 0.0011(10) -0.0064(10)
C32 0.0423(13) 0.0473(14) 0.0563(16) -0.0170(12) 0.0012(11) -0.0129(11)
C33 0.0520(15) 0.0345(12) 0.0657(17) -0.0072(12) -0.0053(13) -0.0056(11)
C34 0.0399(12) 0.0362(12) 0.0490(14) 0.0010(10) -0.0072(10) -0.0042(10)
N1 0.0235(8) 0.0272(8) 0.0260(8) 0.0006(6) 0.0053(6) 0.0003(6)
N2 0.0271(8) 0.0407(10) 0.0253(8) 0.0014(7) 0.0052(7) 0.0058(7)
N3 0.0309(9) 0.0331(9) 0.0349(9) -0.0001(7) 0.0018(7) -0.0056(7)
Mg1 0.0222(3) 0.0281(3) 0.0244(3) -0.0007(3) 0.0033(2) -0.0007(2)
O1 0.0285(7) 0.0479(9) 0.0337(8) 0.0045(7) 0.0044(6) 0.0082(7)

loop_
_atom_type_symbol
_atom_type_description
_atom_type_scat_dispersion_real
_atom_type_scat_dispersion_imag
_atom_type_scat_source
C C 0.0033 0.0016 'International Tables Vol C Tables 4.2.6.8 and 6.1.1.4'
H H 0.0000 0.0000 'International Tables Vol C Tables 4.2.6.8 and 6.1.1.4'
N N 0.0061 0.0033 'International Tables Vol C Tables 4.2.6.8 and 6.1.1.4'
Mg Mg 0.0486 0.0363 'International Tables Vol C Tables 4.2.6.8 and 6.1.1.4'
O O 0.0106 0.0060 'International Tables Vol C Tables 4.2.6.8 and 6.1.1.4'

loop_
_geom_angle_atom_site_label_1
_geom_angle_atom_site_label_2
_geom_angle_atom_site_label_3
_geom_angle
_geom_angle_site_symmetry_1
C2 C1 H1A 109.5 .
C2 C1 H1B 109.5 .
H1A C1 H1B 109.5 .
C2 C1 H1C 109.5 .
H1A C1 H1C 109.5 .
H1B C1 H1C 109.5 .
N1 C2 C3 124.13(18) .
N1 C2 C1 120.77(18) .
C3 C2 C1 115.10(18) .
C4 C3 C2 128.89(19) .
C4 C3 H3 115.6 .
C2 C3 H3 115.6 .
N2 C4 C3 124.13(18) .
N2 C4 C5 120.95(19) .
C3 C4 C5 114.92(19) .
C4 C5 H5A 109.5 .
C4 C5 H5B 109.5 .
H5A C5 H5B 109.5 .
C4 C5 H5C 109.5 .
H5A C5 H5C 109.5 .
H5B C5 H5C 109.5 .
C4 C5 H5D 109.5 .
H5A C5 H5D 141.1 .
H5B C5 H5D 56.3 .
H5C C5 H5D 56.3 .
C4 C5 H5E 109.5 .
H5A C5 H5E 56.3 .
H5B C5 H5E 141.1 .
H5C C5 H5E 56.3 .
H5D C5 H5E 109.5 .
C4 C5 H5F 109.5 .
H5A C5 H5F 56.3 .
H5B C5 H5F 56.3 .
H5C C5 H5F 141.1 .
H5D C5 H5F 109.5 .
H5E C5 H5F 109.5 .
C7 C6 C11 120.72(19) .
C7 C6 N1 120.87(18) .
C11 C6 N1 118.36(18) .
C6 C7 C8 118.4(2) .
C6 C7 C12 121.67(18) .
C8 C7 C12 119.9(2) .
C9 C8 C7 121.2(2) .
C9 C8 H8 119.4 .
C7 C8 H8 119.4 .
C10 C9 C8 120.1(2) .
C10 C9 H9 120.0 .
C8 C9 H9 120.0 .
C9 C10 C11 121.3(2) .
C9 C10 H10 119.3 .
C11 C10 H10 119.3 .
C10 C11 C6 118.2(2) .
C10 C11 C15 120.3(2) .
C6 C11 C15 121.4(2) .
C7 C12 C13 111.2(2) .
C7 C12 C14 113.0(2) .
C13 C12 C14 109.9(2) .
C7 C12 H12 107.5 .
C13 C12 H12 107.5 .
C14 C12 H12 107.5 .
C12 C13 H13A 109.5 .
C12 C13 H13B 109.5 .
H13A C13 H13B 109.5 .
C12 C13 H13C 109.5 .
H13A C13 H13C 109.5 .
H13B C13 H13C 109.5 .
C12 C14 H14A 109.5 .
C12 C14 H14B 109.5 .
H14A C14 H14B 109.5 .
C12 C14 H14C 109.5 .
H14A C14 H14C 109.5 .
H14B C14 H14C 109.5 .
C17 C15 C16 108.3(3) .
C17 C15 C11 113.1(4) .
C16 C15 C11 114.2(3) .
C17 C15 H15 106.9 .
C16 C15 H15 106.9 .
C11 C15 H15 106.9 .
C15 C16 H16A 109.5 .
C15 C16 H16B 109.5 .
H16A C16 H16B 109.5 .
C15 C16 H16C 109.5 .
H16A C16 H16C 109.5 .
H16B C16 H16C 109.5 .
C15 C17 H17A 109.5 .
C15 C17 H17B 109.5 .
H17A C17 H17B 109.5 .
C15 C17 H17C 109.5 .
H17A C17 H17C 109.5 .
H17B C17 H17C 109.5 .
C19 C18 C23 121.7(2) .
C19 C18 N2 120.5(2) .
C23 C18 N2 117.8(2) .
C18 C19 C20 118.4(3) .
C18 C19 C24 122.8(2) .
C20 C19 C24 118.8(3) .
C21 C20 C19 121.0(3) .
C21 C20 H20 119.5 .
C19 C20 H20 119.5 .
C20 C21 C22 120.4(3) .
C20 C21 H21 119.8 .
C22 C21 H21 119.8 .
C23 C22 C21 120.7(3) .
C23 C22 H22 119.7 .
C21 C22 H22 119.7 .
C22 C23 C18 117.8(3) .
C22 C23 C27 120.4(3) .
C18 C23 C27 121.8(2) .
C19 C24 C25 110.6(2) .
C19 C24 C26 113.0(3) .
C25 C24 C26 110.1(2) .
C19 C24 H24 107.6 .
C25 C24 H24 107.6 .
C26 C24 H24 107.6 .
C24 C25 H25A 109.5 .
C24 C25 H25B 109.5 .
H25A C25 H25B 109.5 .
C24 C25 H25C 109.5 .
H25A C25 H25C 109.5 .
H25B C25 H25C 109.5 .
C24 C26 H26A 109.5 .
C24 C26 H26B 109.5 .
H26A C26 H26B 109.5 .
C24 C26 H26C 109.5 .
H26A C26 H26C 109.5 .
H26B C26 H26C 109.5 .
C23 C27 C29 112.6(3) .
C23 C27 C28 113.6(3) .
C29 C27 C28 108.9(3) .
C23 C27 H27 107.1 .
C29 C27 H27 107.1 .
C28 C27 H27 107.1 .
C27 C28 H28A 109.5 .
C27 C28 H28B 109.5 .
H28A C28 H28B 109.5 .
C27 C28 H28C 109.5 .
H28A C28 H28C 109.5 .
H28B C28 H28C 109.5 .
C27 C29 H29A 109.5 .
C27 C29 H29B 109.5 .
H29A C29 H29B 109.5 .
C27 C29 H29C 109.5 .
H29A C29 H29C 109.5 .
H29B C29 H29C 109.5 .
N3 C30 C31 123.0(2) .
N3 C30 H30 118.5 .
C31 C30 H30 118.5 .
C30 C31 C32 119.1(2) .
C30 C31 H31 120.4 .
C32 C31 H31 120.4 .
C31 C32 C33 118.9(2) .
C31 C32 H32 120.5 .
C33 C32 H32 120.5 .
C32 C33 C34 118.5(2) .
C32 C33 H33 120.8 .
C34 C33 H33 120.8 .
N3 C34 C33 123.1(2) .
N3 C34 H34 118.5 .
C33 C34 H34 118.5 .
C2 N1 C6 116.92(16) .
C2 N1 Mg1 119.74(13) .
C6 N1 Mg1 122.51(12) .
C4 N2 C18 117.30(17) .
C4 N2 Mg1 119.82(14) .
C18 N2 Mg1 122.05(13) .
C34 N3 C30 117.4(2) .
C34 N3 Mg1 117.32(15) .
C30 N3 Mg1 125.25(16) .
O1 Mg1 O1 48.8 3_657
O1 Mg1 N2 106.19(6) 3_657
O1 Mg1 N2 148.55(5) .
O1 Mg1 N1 151.54(7) 3_657
O1 Mg1 N1 107.21(5) .
N2 Mg1 N1 89.00(7) .
O1 Mg1 N3 100.24(6) 3_657
O1 Mg1 N3 102.64(5) .
N2 Mg1 N3 100.55(7) .
N1 Mg1 N3 100.40(7) .
Mg1 O1 Mg1 131.16(3) 3_657

loop_
_geom_bond_atom_site_label_1
_geom_bond_atom_site_label_2
_geom_bond_distance
_geom_bond_site_symmetry_2
C1 C2 1.515(3) .
C1 H1A 0.9800 .
C1 H1B 0.9800 .
C1 H1C 0.9800 .
C2 N1 1.329(3) .
C2 C3 1.411(3) .
C3 C4 1.407(3) .
C3 H3 0.9500 .
C4 N2 1.326(3) .
C4 C5 1.517(3) .
C5 H5A 0.9800 .
C5 H5B 0.9800 .
C5 H5C 0.9800 .
C5 H5D 0.9800 .
C5 H5E 0.9800 .
C5 H5F 0.9800 .
C6 C7 1.392(3) .
C6 C11 1.415(3) .
C6 N1 1.447(2) .
C7 C8 1.397(3) .
C7 C12 1.512(3) .
C8 C9 1.376(4) .
C8 H8 0.9500 .
C9 C10 1.368(4) .
C9 H9 0.9500 .
C10 C11 1.391(3) .
C10 H10 0.9500 .
C11 C15 1.527(4) .
C12 C13 1.527(3) .
C12 C14 1.530(4) .
C12 H12 1.0000 .
C13 H13A 0.9800 .
C13 H13B 0.9800 .
C13 H13C 0.9800 .
C14 H14A 0.9800 .
C14 H14B 0.9800 .
C14 H14C 0.9800 .
C15 C17 1.463(6) .
C15 C16 1.489(5) .
C15 H15 1.0000 .
C16 H16A 0.9800 .
C16 H16B 0.9800 .
C16 H16C 0.9800 .
C17 H17A 0.9800 .
C17 H17B 0.9800 .
C17 H17C 0.9800 .
C18 C19 1.395(4) .
C18 C23 1.414(4) .
C18 N2 1.447(3) .
C19 C20 1.401(4) .
C19 C24 1.518(4) .
C20 C21 1.373(5) .
C20 H20 0.9500 .
C21 C22 1.398(5) .
C21 H21 0.9500 .
C22 C23 1.397(4) .
C22 H22 0.9500 .
C23 C27 1.511(4) .
C24 C25 1.525(4) .
C24 C26 1.536(4) .
C24 H24 1.0000 .
C25 H25A 0.9800 .
C25 H25B 0.9800 .
C25 H25C 0.9800 .
C26 H26A 0.9800 .
C26 H26B 0.9800 .
C26 H26C 0.9800 .
C27 C29 1.514(5) .
C27 C28 1.530(5) .
C27 H27 1.0000 .
C28 H28A 0.9800 .
C28 H28B 0.9800 .
C28 H28C 0.9800 .
C29 H29A 0.9800 .
C29 H29B 0.9800 .
C29 H29C 0.9800 .
C30 N3 1.341(3) .
C30 C31 1.372(3) .
C30 H30 0.9500 .
C31 C32 1.374(4) .
C31 H31 0.9500 .
C32 C33 1.378(4) .
C32 H32 0.9500 .
C33 C34 1.387(3) .
C33 H33 0.9500 .
C34 N3 1.334(3) .
C34 H34 0.9500 .
N1 Mg1 2.1090(17) .
N2 Mg1 2.1073(18) .
N3 Mg1 2.1966(19) .
Mg1 O1 1.9583(12) 3_657
Mg1 O1 1.9716 .
O1 Mg1 1.9583(12) 3_657

loop_
_geom_torsion_atom_site_label_1
_geom_torsion_atom_site_label_2
_geom_torsion_atom_site_label_3
_geom_torsion_atom_site_label_4
_geom_torsion
_geom_torsion_site_symmetry_1
_geom_torsion_site_symmetry_4
N1 C2 C3 C4 11.3(4) . .
C1 C2 C3 C4 -169.2(2) . .
C2 C3 C4 N2 -10.8(4) . .
C2 C3 C4 C5 169.1(2) . .
C11 C6 C7 C8 -0.3(3) . .
N1 C6 C7 C8 -177.86(18) . .
C11 C6 C7 C12 179.7(2) . .
N1 C6 C7 C12 2.1(3) . .
C6 C7 C8 C9 -1.7(3) . .
C12 C7 C8 C9 178.3(2) . .
C7 C8 C9 C10 1.6(4) . .
C8 C9 C10 C11 0.6(4) . .
C9 C10 C11 C6 -2.6(4) . .
C9 C10 C11 C15 176.0(3) . .
C7 C6 C11 C10 2.4(3) . .
N1 C6 C11 C10 180.0(2) . .
C7 C6 C11 C15 -176.2(3) . .
N1 C6 C11 C15 1.4(3) . .
C6 C7 C12 C13 -112.0(2) . .
C8 C7 C12 C13 68.0(3) . .
C6 C7 C12 C14 123.9(2) . .
C8 C7 C12 C14 -56.1(3) . .
C10 C11 C15 C17 81.3(5) . .
C6 C11 C15 C17 -100.1(5) . .
C10 C11 C15 C16 -43.2(4) . .
C6 C11 C15 C16 135.4(3) . .
C23 C18 C19 C20 1.7(3) . .
N2 C18 C19 C20 -179.3(2) . .
C23 C18 C19 C24 -177.4(2) . .
N2 C18 C19 C24 1.7(3) . .
C18 C19 C20 C21 0.6(4) . .
C24 C19 C20 C21 179.6(2) . .
C19 C20 C21 C22 -1.7(4) . .
C20 C21 C22 C23 0.5(4) . .
C21 C22 C23 C18 1.6(4) . .
C21 C22 C23 C27 -178.1(3) . .
C19 C18 C23 C22 -2.7(3) . .
N2 C18 C23 C22 178.2(2) . .
C19 C18 C23 C27 177.0(2) . .
N2 C18 C23 C27 -2.1(3) . .
C18 C19 C24 C25 112.1(3) . .
C20 C19 C24 C25 -66.9(3) . .
C18 C19 C24 C26 -123.9(3) . .
C20 C19 C24 C26 57.1(3) . .
C22 C23 C27 C29 -87.9(4) . .
C18 C23 C27 C29 92.4(3) . .
C22 C23 C27 C28 36.5(4) . .
C18 C23 C27 C28 -143.2(3) . .
N3 C30 C31 C32 0.7(4) . .
C30 C31 C32 C33 -0.4(4) . .
C31 C32 C33 C34 -0.6(4) . .
C32 C33 C34 N3 1.2(4) . .
C3 C2 N1 C6 -170.63(19) . .
C1 C2 N1 C6 9.9(3) . .
C3 C2 N1 Mg1 19.5(3) . .
C1 C2 N1 Mg1 -159.97(16) . .
C7 C6 N1 C2 -93.2(2) . .
C11 C6 N1 C2 89.2(2) . .
C7 C6 N1 Mg1 76.3(2) . .
C11 C6 N1 Mg1 -101.3(2) . .
C3 C4 N2 C18 169.8(2) . .
C5 C4 N2 C18 -10.1(3) . .
C3 C4 N2 Mg1 -20.5(3) . .
C5 C4 N2 Mg1 159.66(19) . .
C19 C18 N2 C4 89.4(3) . .
C23 C18 N2 C4 -91.6(2) . .
C19 C18 N2 Mg1 -80.1(2) . .
C23 C18 N2 Mg1 98.9(2) . .
C33 C34 N3 C30 -0.9(4) . .
C33 C34 N3 Mg1 -179.3(2) . .
C31 C30 N3 C34 -0.1(3) . .
C31 C30 N3 Mg1 178.11(18) . .
C4 N2 Mg1 O1 -168.66(16) . 3_657
C18 N2 Mg1 O1 0.58(19) . 3_657
C4 N2 Mg1 O1 158.37(13) . .
C18 N2 Mg1 O1 -32.4(2) . .
C4 N2 Mg1 N1 35.76(17) . .
C18 N2 Mg1 N1 -155.00(18) . .
C4 N2 Mg1 N3 -64.63(18) . .
C18 N2 Mg1 N3 104.61(18) . .
C2 N1 Mg1 O1 -158.83(14) . 3_657
C6 N1 Mg1 O1 31.9(2) . 3_657
C2 N1 Mg1 O1 172.14(14) . .
C6 N1 Mg1 O1 2.87(16) . .
C2 N1 Mg1 N2 -35.25(16) . .
C6 N1 Mg1 N2 155.48(15) . .
C2 N1 Mg1 N3 65.30(16) . .
C6 N1 Mg1 N3 -103.97(15) . .
C34 N3 Mg1 O1 -19.87(18) . 3_657
C30 N3 Mg1 O1 161.89(17) . 3_657
C34 N3 Mg1 O1 29.96(18) . .
C30 N3 Mg1 O1 -148.27(17) . .
C34 N3 Mg1 N2 -128.65(18) . .
C30 N3 Mg1 N2 53.11(19) . .
C34 N3 Mg1 N1 140.42(17) . .
C30 N3 Mg1 N1 -37.82(19) . .
O1 Mg1 O1 Mg1 0.0 3_657 3_657
N2 Mg1 O1 Mg1 43.96(10) . 3_657
N1 Mg1 O1 Mg1 162.11(8) . 3_657
N3 Mg1 O1 Mg1 -92.64(7) . 3_657

loop_
_platon_squeeze_void_nr
_platon_squeeze_void_average_x
_platon_squeeze_void_average_y
_platon_squeeze_void_average_z
_platon_squeeze_void_volume
_platon_squeeze_void_count_electrons
_platon_squeeze_void_content
1 0.000 0.500 1.000 231 20 ' '
2 0.076 0.039 0.756 16 2 ' '
3 0.500 0.000 0.500 231 20 ' '
4 0.423 0.539 0.744 16 2 ' '
5 0.577 0.461 0.256 16 2 ' '
6 0.923 0.961 0.244 16 2 ' '
